data_7133188
loop_
_publ_author_name
'Li, Bin'
'Wang, Yun'
'Wang, Yuan'
'Liu, Yue'
'Wang, Lu'
'Zhang, Zhi-Yuan'
'Li, Chunju'

_publ_section_title
;
 Vapochromic separation of toluene and pyridine azeotropes using adaptive
 macrocycle co-crystals.
;
_journal_issue 54
_journal_name_full 'Chemical communications (Cambridge, England)'
_journal_page_first 6889
_journal_page_last 6892
_journal_paper_doi 10.1039/d4cc01246a
_journal_volume 60
_journal_year 2024
_chemical_formula_moiety 'C55 H70 O10, C18 H20 N2 O4, 2(C4 H8 O2), 7.2[H2O]'
_chemical_formula_sum 'C81 H106 N2 O18'
_chemical_formula_weight 1395.67
_space_group_crystal_system monoclinic
_space_group_IT_number 14
_space_group_name_Hall '-P 2ybc'
_space_group_name_H-M_alt 'P 1 21/c 1'
_atom_sites_solution_hydrogens geom
_atom_sites_solution_primary dual
_audit_creation_date 2024-03-16
_audit_creation_method
;
Olex2 1.5
(compiled 2022.04.07 svn.rca3783a0 for OlexSys, GUI svn.r6498)
;
_audit_update_record
;
2024-03-18 deposited with the CCDC.	2024-05-30 downloaded from the CCDC.
;
_cell_angle_alpha 90
_cell_angle_beta 96.013(4)
_cell_angle_gamma 90
_cell_formula_units_Z 4
_cell_length_a 12.3241(18)
_cell_length_b 33.684(6)
_cell_length_c 20.229(3)
_cell_measurement_reflns_used 9963
_cell_measurement_temperature 100.00(10)
_cell_measurement_theta_max 27.480
_cell_measurement_theta_min 2.360
_cell_volume 8351(2)
_computing_cell_refinement 'SAINT V8.38A (Bruker, 2018)'
_computing_data_reduction 'SAINT V8.38A (Bruker, 2018)'
_computing_molecular_graphics 'Olex2 1.5 (Dolomanov et al., 2009)'
_computing_publication_material 'Olex2 1.5 (Dolomanov et al., 2009)'
_computing_structure_refinement 'SHELXL 2019/3 (Sheldrick, 2015)'
_computing_structure_solution 'SHELXT 2014/5 (Sheldrick, 2014)'
_diffrn_ambient_temperature 100.00(10)
_diffrn_measured_fraction_theta_full 0.999
_diffrn_measured_fraction_theta_max 0.998
_diffrn_measurement_device_type 'Bruker D8-Venture'
_diffrn_measurement_method '\f and \w scans'
_diffrn_radiation_type MoK\a
_diffrn_radiation_wavelength 0.71073
_diffrn_reflns_av_R_equivalents 0.0911
_diffrn_reflns_av_unetI/netI 0.0713
_diffrn_reflns_Laue_measured_fraction_full 0.999
_diffrn_reflns_Laue_measured_fraction_max 0.998
_diffrn_reflns_limit_h_max 15
_diffrn_reflns_limit_h_min -14
_diffrn_reflns_limit_k_max 43
_diffrn_reflns_limit_k_min -43
_diffrn_reflns_limit_l_max 26
_diffrn_reflns_limit_l_min -26
_diffrn_reflns_number 105718
_diffrn_reflns_point_group_measured_fraction_full 0.999
_diffrn_reflns_point_group_measured_fraction_max 0.998
_diffrn_reflns_theta_full 25.242
_diffrn_reflns_theta_max 27.511
_diffrn_reflns_theta_min 1.949
_diffrn_source_current 1.4
_diffrn_source_power 0.07
_diffrn_source_voltage 50.0
_diffrn_standards_number 0
_exptl_absorpt_coefficient_mu 0.078
_exptl_absorpt_correction_T_max 0.7456
_exptl_absorpt_correction_T_min 0.7052
_exptl_absorpt_correction_type multi-scan
_exptl_absorpt_process_details
'SADABS-2016/2 (Bruker,2016/2) was used for absorption correction. wR2(int) was 0.1331 before and 0.0740 after correction. The Ratio of minimum to maximum transmission is 0.9458. The \l/2 correction factor is Not present.'
_exptl_crystal_colour colourless
_exptl_crystal_colour_primary colourless
_exptl_crystal_density_diffrn 1.110
_exptl_crystal_description block
_exptl_crystal_F_000 3000
_exptl_crystal_size_max 0.14
_exptl_crystal_size_mid 0.12
_exptl_crystal_size_min 0.09
_refine_diff_density_max 0.305
_refine_diff_density_min -0.339
_refine_diff_density_rms 0.050
_refine_ls_extinction_method none
_refine_ls_goodness_of_fit_ref 1.013
_refine_ls_hydrogen_treatment constr
_refine_ls_matrix_type full
_refine_ls_number_parameters 1052
_refine_ls_number_reflns 19146
_refine_ls_number_restraints 372
_refine_ls_restrained_S_all 1.020
_refine_ls_R_factor_all 0.1246
_refine_ls_R_factor_gt 0.0616
_refine_ls_shift/su_max 0.001
_refine_ls_shift/su_mean 0.000
_refine_ls_structure_factor_coef Fsqd
_refine_ls_weighting_details 'w=1/[\s^2^(Fo^2^)+(0.0711P)^2^+1.8691P] where P=(Fo^2^+2Fc^2^)/3'
_refine_ls_weighting_scheme calc
_refine_ls_wR_factor_gt 0.1419
_refine_ls_wR_factor_ref 0.1750
_reflns_Friedel_coverage 0.000
_reflns_number_gt 10413
_reflns_number_total 19146
_reflns_threshold_expression 'I > 2\s(I)'
_cod_data_source_file d4cc01246a2.cif
_cod_data_source_block a_a
_cod_depositor_comments 'Adding full bibliography for 7133188--7133189.cif.'
_cod_database_code 7133188
_shelx_shelxl_version_number 2019/3
_shelx_space_group_comment
;
The symmetry employed for this shelxl refinement is uniquely defined
by the following loop, which should always be used as a source of
symmetry information in preference to the above space-group names.
They are only intended as comments.
;
_shelx_estimated_absorpt_t_max 0.993
_shelx_estimated_absorpt_t_min 0.989
_olex2_refinement_description
;
1. Fixed Uiso
 At 1.2 times of:
  All C(H) groups, All C(H,H) groups, All C(H,H,H,H) groups
 At 1.5 times of:
  All C(H,H,H) groups
2. Uiso/Uaniso restraints and constraints
C74 \\sim C75 \\sim C76 \\sim C77 \\sim O15 \\sim O18 \\sim C74A \\sim C75A
\\sim C76A \\sim C77A \\sim O15A \\sim O18A: within 2A with sigma of 0.01 and
sigma for terminal atoms of 0.02 within 2A
C72 \\sim C73 \\sim C78 \\sim C79 \\sim O16 \\sim O17 \\sim C72A \\sim C73A
\\sim C78A \\sim C79A \\sim O16A \\sim O17A: within 2A with sigma of 0.01 and
sigma for terminal atoms of 0.02 within 2A
3. Same fragment restrains
{C72A, C73A, C78A, C79A, O16A, O17A} sigma for 1-2: 0.01, 1-3: 0.04
as in
{C72, C73, C78, C79, O16, O17}
{C74A, C75A, C76A, C77A, O15A, O18A} sigma for 1-2: 0.01, 1-3: 0.04
as in
{C74, C75, C76, C77, O15, O18}
4. Others
 Sof(H65C)=Sof(H65D)=Sof(H66C)=Sof(H66D)=Sof(C81)=Sof(H81A)=Sof(H81B)=Sof(C83)=
 Sof(H83A)=Sof(H83B)=Sof(H83C)=1-FVAR(1)
 Sof(H65A)=Sof(H65B)=Sof(H66A)=Sof(H66B)=Sof(C80)=Sof(H80A)=Sof(H80B)=Sof(C82)=
 Sof(H82A)=Sof(H82B)=Sof(H82C)=FVAR(1)
 Sof(C74A)=Sof(H74C)=Sof(H74D)=Sof(C75A)=Sof(H75C)=Sof(H75D)=Sof(C76A)=
 Sof(H76C)=Sof(H76D)=Sof(C77A)=Sof(H77C)=Sof(H77D)=Sof(O15A)=Sof(O18A)=1-FVAR(2)
 Sof(C74)=Sof(H74A)=Sof(H74B)=Sof(C75)=Sof(H75A)=Sof(H75B)=Sof(C76)=Sof(H76A)=
 Sof(H76B)=Sof(C77)=Sof(H77A)=Sof(H77B)=Sof(O15)=Sof(O18)=FVAR(2)
 Sof(C72A)=Sof(H72C)=Sof(H72D)=Sof(C73A)=Sof(H73C)=Sof(H73D)=Sof(C78A)=
 Sof(H78C)=Sof(H78D)=Sof(C79A)=Sof(H79C)=Sof(H79D)=Sof(O16A)=Sof(O17A)=1-FVAR(3)
 Sof(C72)=Sof(H72A)=Sof(H72B)=Sof(C73)=Sof(H73A)=Sof(H73B)=Sof(C78)=Sof(H78A)=
 Sof(H78B)=Sof(C79)=Sof(H79A)=Sof(H79B)=Sof(O16)=Sof(O17)=FVAR(3)
5.a Secondary CH2 refined with riding coordinates:
 C13(H13A,H13B), C23(H23A,H23B), C25(H25A,H25B), C29(H29A,H29B), C32(H32A,
 H32B), C36(H36A,H36B), C46(H46A,H46B), C48(H48A,H48B), C50(H50A,H50B),
 C52(H52A,H52B), C53(H53A,H53B), C56(H56A,H56B), C57(H57A,H57B), C59(H59A,H59B),
  C62(H62A,H62B), C45(H45A,H45B), C55(H55A,H55B), C58(H58A,H58B), C65(H65A,
 H65B), C65(H65C,H65D), C66(H66A,H66B), C66(H66C,H66D), C80(H80A,H80B),
 C81(H81A,H81B), C72(H72A,H72B), C73(H73A,H73B), C78(H78A,H78B), C79(H79A,H79B),
  C74(H74A,H74B), C75(H75A,H75B), C76(H76A,H76B), C77(H77A,H77B), C72A(H72C,
 H72D), C73A(H73C,H73D), C78A(H78C,H78D), C79A(H79C,H79D), C74A(H74C,H74D),
 C75A(H75C,H75D), C76A(H76C,H76D), C77A(H77C,H77D)
5.b Aromatic/amide H refined with riding coordinates:
 C7(H7), C11(H11), C14(H14), C19(H19), C20(H20), C26(H26), C30(H30), C31(H31),
 C34(H34), C39(H39), C43(H43), C44(H44)
5.c Idealised Me refined as rotating group:
 C51(H51A,H51B,H51C), C54(H54A,H54B,H54C), C60(H60A,H60B,H60C), C61(H61A,H61B,
 H61C), C63(H63A,H63B,H63C), C64(H64A,H64B,H64C), C68(H68A,H68B,H68C), C69(H69A,
 H69B,H69C), C70(H70A,H70B,H70C), C71(H71A,H71B,H71C), C67(H67A,H67B,H67C),
 C82(H82A,H82B,H82C), C83(H83A,H83B,H83C)
;
_smtbx_masks_special_details
;
A solvent mask was calculated and 288 electrons were 
found in a volume of 1172\%A^3^ in 1 void per unit cell. 
This is consistent with the presence of 
7.2[H2O] per Asymmetric Unit 
which account for 288 electrons 
per unit cell.
;
_smtbx_masks_void_probe_radius 1.2
_smtbx_masks_void_truncation_radius 1.2
_olex2_submission_special_instructions 'No special instructions were received'

loop_
_space_group_symop_operation_xyz
'x, y, z'
'-x, y+1/2, -z+1/2'
'-x, -y, -z'
'x, -y-1/2, z-1/2'

loop_
_atom_site_label
_atom_site_type_symbol
_atom_site_fract_x
_atom_site_fract_y
_atom_site_fract_z
_atom_site_U_iso_or_equiv
_atom_site_adp_type
_atom_site_occupancy
_atom_site_site_symmetry_order
_atom_site_calc_flag
_atom_site_refinement_flags_posn
_atom_site_refinement_flags_adp
_atom_site_refinement_flags_occupancy
_atom_site_disorder_assembly
_atom_site_disorder_group
C1 C 0.60920(16) 0.69256(6) 0.65632(9) 0.0241(4) Uani 1 1 d . . . . .
C2 C 0.83328(16) 0.69323(6) 0.83886(9) 0.0247(4) Uani 1 1 d . . . . .
C3 C 0.71126(16) 0.70572(5) 0.68479(9) 0.0233(4) Uani 1 1 d . . . . .
C4 C 0.79556(16) 0.66965(6) 0.59974(9) 0.0241(4) Uani 1 1 d . . . . .
C5 C 0.69368(16) 0.65613(5) 0.57191(9) 0.0231(4) Uani 1 1 d . . . . .
C6 C 0.69317(17) 0.58504(6) 0.53542(9) 0.0253(4) Uani 1 1 d . . . . .
C7 C 0.63952(17) 0.69603(6) 0.83915(9) 0.0253(4) Uani 1 1 d . . . . .
H7 H 0.570219 0.705048 0.819995 0.030 Uiso 1 1 calc R U . . .
C8 C 0.74774(17) 0.58781(6) 0.96293(9) 0.0268(5) Uani 1 1 d . . . . .
C9 C 0.64560(17) 0.67247(6) 0.89596(9) 0.0245(4) Uani 1 1 d . . . . .
C10 C 0.73220(17) 0.70670(5) 0.80977(9) 0.0236(4) Uani 1 1 d . . . . .
C11 C 0.80329(16) 0.69421(5) 0.65553(9) 0.0244(4) Uani 1 1 d . . . . .
H11 H 0.873016 0.703255 0.673913 0.029 Uiso 1 1 calc R U . . .
C12 C 0.72267(17) 0.46177(6) 0.68156(10) 0.0272(5) Uani 1 1 d . . . . .
C13 C 0.72258(17) 0.73136(6) 0.74677(9) 0.0258(4) Uani 1 1 d . . . . .
H13A H 0.788114 0.748336 0.746519 0.031 Uiso 1 1 calc R U . . .
H13B H 0.658192 0.748977 0.746290 0.031 Uiso 1 1 calc R U . . .
C14 C 0.60121(17) 0.66810(5) 0.60056(9) 0.0246(4) Uani 1 1 d . . . . .
H14 H 0.531372 0.659416 0.581740 0.029 Uiso 1 1 calc R U . . .
C15 C 0.74683(17) 0.65856(5) 0.92423(9) 0.0249(4) Uani 1 1 d . . . . .
C16 C 0.71422(17) 0.50588(6) 0.58027(9) 0.0263(5) Uani 1 1 d . . . . .
C17 C 0.63748(17) 0.53026(6) 0.92861(10) 0.0280(5) Uani 1 1 d . . . . .
C18 C 0.72367(18) 0.46258(6) 0.82118(10) 0.0283(5) Uani 1 1 d . . . . .
C19 C 0.79551(17) 0.56672(6) 0.54563(10) 0.0271(5) Uani 1 1 d . . . . .
H19 H 0.858765 0.581075 0.536819 0.033 Uiso 1 1 calc R U . . .
C20 C 0.84013(17) 0.66952(6) 0.89551(9) 0.0255(4) Uani 1 1 d . . . . .
H20 H 0.909525 0.660706 0.914854 0.031 Uiso 1 1 calc R U . . .
C21 C 0.73039(17) 0.50814(6) 0.91995(9) 0.0269(5) Uani 1 1 d . . . . .
C22 C 0.84034(17) 0.56601(6) 0.95273(10) 0.0291(5) Uani 1 1 d . . . . .
C23 C 0.68387(17) 0.62805(5) 0.51307(9) 0.0266(5) Uani 1 1 d . . . . .
H23A H 0.742089 0.634009 0.484350 0.032 Uiso 1 1 calc R U . . .
H23B H 0.612637 0.632203 0.486512 0.032 Uiso 1 1 calc R U . . .
C24 C 0.80603(17) 0.52775(6) 0.56854(10) 0.0276(5) Uani 1 1 d . . . . .
C25 C 0.72298(18) 0.46347(6) 0.60648(10) 0.0295(5) Uani 1 1 d . . . . .
H25A H 0.660964 0.447719 0.585331 0.035 Uiso 1 1 calc R U . . .
H25B H 0.791189 0.451371 0.594067 0.035 Uiso 1 1 calc R U . . .
C26 C 0.83160(18) 0.52660(6) 0.93254(10) 0.0294(5) Uani 1 1 d . . . . .
H26 H 0.895972 0.511942 0.927210 0.035 Uiso 1 1 calc R U . . .
C28 C 0.60187(17) 0.56323(6) 0.54819(10) 0.0282(5) Uani 1 1 d . . . . .
C29 C 0.75593(18) 0.63103(5) 0.98397(9) 0.0279(5) Uani 1 1 d . . . . .
H29A H 0.826654 0.635566 1.010892 0.033 Uiso 1 1 calc R U . . .
H29B H 0.696985 0.637204 1.012052 0.033 Uiso 1 1 calc R U . . .
C30 C 0.61215(17) 0.52399(6) 0.56930(10) 0.0282(5) Uani 1 1 d . . . . .
H30 H 0.548613 0.509279 0.576361 0.034 Uiso 1 1 calc R U . . .
C31 C 0.62591(18) 0.46191(6) 0.77963(10) 0.0291(5) Uani 1 1 d . . . . .
H31 H 0.558635 0.462164 0.798656 0.035 Uiso 1 1 calc R U . . .
C32 C 0.72349(18) 0.46546(6) 0.89587(10) 0.0292(5) Uani 1 1 d . . . . .
H32A H 0.786248 0.450359 0.917676 0.035 Uiso 1 1 calc R U . . .
H32B H 0.655874 0.453231 0.908932 0.035 Uiso 1 1 calc R U . . .
C33 C 0.62517(17) 0.46087(6) 0.71103(10) 0.0288(5) Uani 1 1 d . . . . .
C34 C 0.64618(18) 0.56938(6) 0.95053(9) 0.0283(5) Uani 1 1 d . . . . .
H34 H 0.581969 0.583802 0.957180 0.034 Uiso 1 1 calc R U . . .
C35 C 0.82118(17) 0.46183(6) 0.79203(10) 0.0300(5) Uani 1 1 d . . . . .
C36 C 0.40951(17) 0.56303(6) 0.55873(11) 0.0327(5) Uani 1 1 d . . . . .
H36A H 0.423404 0.554725 0.605796 0.039 Uiso 1 1 calc R U . . .
H36B H 0.392309 0.539126 0.531124 0.039 Uiso 1 1 calc R U . . .
C39 C 0.82060(18) 0.46181(6) 0.72304(10) 0.0301(5) Uani 1 1 d . . . . .
H39 H 0.887860 0.461814 0.703992 0.036 Uiso 1 1 calc R U . . .
C46 C 1.03583(18) 0.56434(7) 0.95308(12) 0.0387(6) Uani 1 1 d . . . . .
H46A H 1.029072 0.552529 0.908021 0.046 Uiso 1 1 calc R U . . .
H46B H 1.048100 0.542706 0.986140 0.046 Uiso 1 1 calc R U . . .
C48 C 0.98961(17) 0.67020(7) 0.59883(12) 0.0385(6) Uani 1 1 d . . . . .
H48A H 1.001904 0.659823 0.644799 0.046 Uiso 1 1 calc R U . . .
H48B H 0.994336 0.699525 0.600494 0.046 Uiso 1 1 calc R U . . .
C50 C 0.41437(18) 0.69372(7) 0.65927(11) 0.0396(6) Uani 1 1 d . . . . .
H50A H 0.408447 0.664410 0.659201 0.048 Uiso 1 1 calc R U . . .
H50B H 0.399413 0.703362 0.612983 0.048 Uiso 1 1 calc R U . . .
C51 C 0.31599(18) 0.59203(7) 0.55019(12) 0.0403(6) Uani 1 1 d . . . . .
H51A H 0.305171 0.600911 0.503832 0.060 Uiso 1 1 calc R U . . .
H51B H 0.332578 0.614968 0.579302 0.060 Uiso 1 1 calc R U . . .
H51C H 0.249406 0.579074 0.561874 0.060 Uiso 1 1 calc R U . . .
C52 C 0.45113(18) 0.67369(7) 0.89626(11) 0.0401(6) Uani 1 1 d . . . . .
H52A H 0.440491 0.663789 0.849956 0.048 Uiso 1 1 calc R U . . .
H52B H 0.445838 0.703016 0.895334 0.048 Uiso 1 1 calc R U . . .
C53 C 0.44134(18) 0.53183(7) 0.92449(12) 0.0396(6) Uani 1 1 d . . . . .
H53A H 0.436116 0.556610 0.898024 0.047 Uiso 1 1 calc R U . . .
H53B H 0.440930 0.538785 0.972011 0.047 Uiso 1 1 calc R U . . .
C54 C 1.12937(19) 0.59350(7) 0.96088(13) 0.0454(6) Uani 1 1 d . . . . .
H54A H 1.117144 0.614350 0.927137 0.068 Uiso 1 1 calc R U . . .
H54B H 1.197698 0.579611 0.955309 0.068 Uiso 1 1 calc R U . . .
H54C H 1.133984 0.605454 1.005249 0.068 Uiso 1 1 calc R U . . .
C56 C 0.43101(19) 0.45260(8) 0.69285(12) 0.0456(6) Uani 1 1 d . . . . .
H56A H 0.412687 0.475431 0.720429 0.055 Uiso 1 1 calc R U . . .
H56B H 0.435364 0.428464 0.720924 0.055 Uiso 1 1 calc R U . . .
C57 C 1.02813(18) 0.69423(8) 0.83799(12) 0.0434(6) Uani 1 1 d . . . . .
H57A H 1.034618 0.664946 0.840063 0.052 Uiso 1 1 calc R U . . .
H57B H 1.041027 0.704938 0.883705 0.052 Uiso 1 1 calc R U . . .
C59 C 1.00221(19) 0.53153(7) 0.57732(14) 0.0465(6) Uani 1 1 d . . . . .
H59A H 1.001688 0.555137 0.606429 0.056 Uiso 1 1 calc R U . . .
H59B H 1.007148 0.540572 0.531168 0.056 Uiso 1 1 calc R U . . .
C60 C 1.07395(18) 0.65362(8) 0.55723(12) 0.0446(6) Uani 1 1 d . . . . .
H60A H 1.062414 0.664777 0.512303 0.067 Uiso 1 1 calc R U . . .
H60B H 1.067024 0.624657 0.554879 0.067 Uiso 1 1 calc R U . . .
H60C H 1.147110 0.660673 0.577528 0.067 Uiso 1 1 calc R U . . .
C61 C 0.3452(2) 0.44750(8) 0.63502(12) 0.0480(6) Uani 1 1 d . . . . .
H61A H 0.347904 0.470006 0.604551 0.072 Uiso 1 1 calc R U . . .
H61B H 0.273036 0.446346 0.651239 0.072 Uiso 1 1 calc R U . . .
H61C H 0.358572 0.422808 0.611571 0.072 Uiso 1 1 calc R U . . .
C62 C 1.01449(19) 0.45002(8) 0.80971(12) 0.0478(6) Uani 1 1 d . . . . .
H62A H 1.038197 0.471196 0.780486 0.057 Uiso 1 1 calc R U . . .
H62B H 1.003942 0.425249 0.783480 0.057 Uiso 1 1 calc R U . . .
C63 C 0.3473(2) 0.50464(7) 0.90250(13) 0.0476(6) Uani 1 1 d . . . . .
H63A H 0.348231 0.498286 0.855292 0.071 Uiso 1 1 calc R U . . .
H63B H 0.278472 0.517839 0.909252 0.071 Uiso 1 1 calc R U . . .
H63C H 0.354108 0.480117 0.928676 0.071 Uiso 1 1 calc R U . . .
C64 C 0.36559(19) 0.65658(8) 0.93584(12) 0.0492(7) Uani 1 1 d . . . . .
H64A H 0.292975 0.663462 0.914477 0.074 Uiso 1 1 calc R U . . .
H64B H 0.374788 0.667502 0.980985 0.074 Uiso 1 1 calc R U . . .
H64C H 0.373278 0.627639 0.937858 0.074 Uiso 1 1 calc R U . . .
C68 C 0.3348(2) 0.71168(10) 0.70246(13) 0.0613(8) Uani 1 1 d . . . . .
H68A H 0.260411 0.703929 0.685591 0.092 Uiso 1 1 calc R U . . .
H68B H 0.341194 0.740670 0.701713 0.092 Uiso 1 1 calc R U . . .
H68C H 0.351187 0.702110 0.748168 0.092 Uiso 1 1 calc R U . . .
C69 C 1.0990(2) 0.44383(9) 0.86826(13) 0.0592(8) Uani 1 1 d . . . . .
H69A H 1.169135 0.437150 0.852284 0.089 Uiso 1 1 calc R U . . .
H69B H 1.076044 0.422100 0.895833 0.089 Uiso 1 1 calc R U . . .
H69C H 1.106814 0.468235 0.894712 0.089 Uiso 1 1 calc R U . . .
C70 C 1.0977(2) 0.50492(8) 0.60015(16) 0.0619(8) Uani 1 1 d . . . . .
H70A H 1.097342 0.481739 0.570862 0.093 Uiso 1 1 calc R U . . .
H70B H 1.091677 0.496140 0.645810 0.093 Uiso 1 1 calc R U . . .
H70C H 1.165963 0.519650 0.598588 0.093 Uiso 1 1 calc R U . . .
C71 C 1.1093(2) 0.71125(10) 0.79508(13) 0.0672(9) Uani 1 1 d . . . . .
H71A H 1.094751 0.700757 0.749840 0.101 Uiso 1 1 calc R U . . .
H71B H 1.183306 0.703836 0.813401 0.101 Uiso 1 1 calc R U . . .
H71C H 1.102752 0.740244 0.794075 0.101 Uiso 1 1 calc R U . . .
O1 O 0.92275(11) 0.70545(4) 0.80821(7) 0.0321(3) Uani 1 1 d . . . . .
O2 O 0.52028(11) 0.70575(4) 0.68679(7) 0.0305(3) Uani 1 1 d . . . . .
O3 O 0.88492(11) 0.65811(4) 0.56842(7) 0.0297(3) Uani 1 1 d . . . . .
O4 O 0.55577(12) 0.66171(4) 0.92731(7) 0.0314(3) Uani 1 1 d . . . . .
O5 O 0.50274(12) 0.58271(4) 0.53832(7) 0.0342(4) Uani 1 1 d . . . . .
O6 O 0.93928(12) 0.58591(4) 0.96332(7) 0.0339(4) Uani 1 1 d . . . . .
O7 O 0.90569(12) 0.50863(4) 0.58083(8) 0.0359(4) Uani 1 1 d . . . . .
O8 O 0.53853(12) 0.51082(4) 0.91427(7) 0.0351(4) Uani 1 1 d . . . . .
O9 O 0.91587(12) 0.46104(5) 0.83517(7) 0.0405(4) Uani 1 1 d . . . . .
O10 O 0.53139(12) 0.45925(5) 0.66734(7) 0.0386(4) Uani 1 1 d . . . . .
C27 C 0.80763(18) 0.76412(6) 0.96470(10) 0.0306(5) Uani 1 1 d . . . . .
C37 C 0.62660(19) 0.74243(6) 1.02216(11) 0.0337(5) Uani 1 1 d . . . . .
C38 C 0.70429(18) 0.77562(6) 0.93720(10) 0.0304(5) Uani 1 1 d . . . . .
C40 C 0.71711(19) 0.79915(6) 0.87604(11) 0.0327(5) Uani 1 1 d . . . . .
C41 C 0.88909(19) 0.78016(6) 0.92206(11) 0.0324(5) Uani 1 1 d . . . . .
C42 C 0.7297(2) 0.73071(6) 1.04929(10) 0.0341(5) Uani 1 1 d . . . . .
C43 C 0.82454(19) 0.74123(6) 1.02199(10) 0.0343(5) Uani 1 1 d . . . . .
H43 H 0.895093 0.733409 1.040936 0.041 Uiso 1 1 calc R U . . .
C44 C 0.61052(19) 0.76544(6) 0.96497(11) 0.0345(5) Uani 1 1 d . . . . .
H44 H 0.540078 0.773583 0.946337 0.041 Uiso 1 1 calc R U . . .
C45 C 0.8763(2) 0.82043(6) 0.81556(11) 0.0375(6) Uani 1 1 d . . . . .
H45A H 0.836698 0.811462 0.773068 0.045 Uiso 1 1 calc R U . . .
H45B H 0.953525 0.812308 0.815839 0.045 Uiso 1 1 calc R U . . .
C47 C 0.7170(2) 0.70664(7) 1.10993(12) 0.0414(6) Uani 1 1 d . . . . .
C49 C 0.5452(2) 0.72595(7) 1.06444(12) 0.0415(6) Uani 1 1 d . . . . .
C55 C 0.8702(2) 0.86561(6) 0.81957(12) 0.0422(6) Uani 1 1 d . . . . .
H55A H 0.895412 0.877001 0.778740 0.051 Uiso 1 1 calc R U . . .
H55B H 0.792987 0.873466 0.820721 0.051 Uiso 1 1 calc R U . . .
C58 C 0.9371(2) 0.88337(7) 0.87933(13) 0.0465(6) Uani 1 1 d . . . . .
H58A H 0.913818 0.871276 0.920142 0.056 Uiso 1 1 calc R U . . .
H58B H 0.921648 0.912178 0.880867 0.056 Uiso 1 1 calc R U . . .
C65 C 0.5062(2) 0.62255(7) 1.10385(12) 0.0503(7) Uani 1 1 d . . . . .
H65A H 0.518382 0.593827 1.097337 0.060 Uiso 0.511(4) 1 calc R U P A 1
H65B H 0.526914 0.637018 1.064464 0.060 Uiso 0.511(4) 1 calc R U P A 1
H65C H 0.515801 0.633136 1.059180 0.060 Uiso 0.489(4) 1 calc R U P A 2
H65D H 0.451463 0.600969 1.098339 0.060 Uiso 0.489(4) 1 calc R U P A 2
C66 C 0.5572(3) 0.68502(7) 1.17009(12) 0.0597(9) Uani 1 1 d . . . . .
H66A H 0.478937 0.691936 1.168772 0.072 Uiso 0.511(4) 1 calc R U P A 1
H66B H 0.594561 0.694207 1.213073 0.072 Uiso 0.511(4) 1 calc R U P A 1
H66C H 0.523236 0.705107 1.197112 0.072 Uiso 0.489(4) 1 calc R U P A 2
H66D H 0.615726 0.671583 1.199070 0.072 Uiso 0.489(4) 1 calc R U P A 2
C67 C 1.0591(2) 0.87753(8) 0.87926(14) 0.0556(7) Uani 1 1 d . . . . .
H67A H 1.083055 0.889237 0.838875 0.083 Uiso 1 1 calc R U . . .
H67B H 1.075894 0.849080 0.880472 0.083 Uiso 1 1 calc R U . . .
H67C H 1.097288 0.890488 0.918394 0.083 Uiso 1 1 calc R U . . .
N00E N 0.82932(15) 0.80093(5) 0.87087(8) 0.0321(4) Uani 1 1 d . . . . .
N00G N 0.60474(18) 0.70484(5) 1.11509(9) 0.0421(5) Uani 1 1 d . . . . .
O11 O 0.98787(13) 0.77668(5) 0.92881(8) 0.0404(4) Uani 1 1 d . . . . .
O12 O 0.64760(14) 0.81396(5) 0.83709(8) 0.0412(4) Uani 1 1 d . . . . .
O13 O 0.78709(16) 0.69151(5) 1.14836(8) 0.0493(5) Uani 1 1 d . . . . .
O14 O 0.44683(15) 0.72986(5) 1.05790(8) 0.0530(5) Uani 1 1 d . . . . .
C80 C 0.5707(4) 0.63642(13) 1.1637(2) 0.0380(13) Uani 0.511(4) 1 d . . P A 1
H80A H 0.648434 0.629612 1.161737 0.046 Uiso 0.511(4) 1 calc R U P A 1
H80B H 0.545711 0.623262 1.203184 0.046 Uiso 0.511(4) 1 calc R U P A 1
C82 C 0.3739(4) 0.63125(13) 1.1142(2) 0.0373(12) Uani 0.511(4) 1 d . . P A 1
H82A H 0.361761 0.659923 1.117188 0.056 Uiso 0.511(4) 1 calc R U P A 1
H82B H 0.355963 0.618414 1.155145 0.056 Uiso 0.511(4) 1 calc R U P A 1
H82C H 0.327173 0.620465 1.076220 0.056 Uiso 0.511(4) 1 calc R U P A 1
C81 C 0.4670(4) 0.65299(13) 1.1427(2) 0.0344(12) Uani 0.489(4) 1 d . . P A 2
H81A H 0.435921 0.640798 1.181069 0.041 Uiso 0.489(4) 1 calc R U P A 2
H81B H 0.407124 0.666993 1.115756 0.041 Uiso 0.489(4) 1 calc R U P A 2
C83 C 0.6237(4) 0.60417(14) 1.1376(3) 0.0470(15) Uani 0.489(4) 1 d . . P A 2
H83A H 0.611538 0.588833 1.177318 0.071 Uiso 0.489(4) 1 calc R U P A 2
H83B H 0.674487 0.625952 1.149974 0.071 Uiso 0.489(4) 1 calc R U P A 2
H83C H 0.654582 0.586837 1.105451 0.071 Uiso 0.489(4) 1 calc R U P A 2
C72 C 0.3047(6) 0.69142(19) 0.4450(3) 0.0464(14) Uani 0.618(3) 1 d D U P B 1
H72A H 0.318297 0.707784 0.485710 0.056 Uiso 0.618(3) 1 calc R U P B 1
H72B H 0.249440 0.671085 0.452813 0.056 Uiso 0.618(3) 1 calc R U P B 1
C73 C 0.3876(8) 0.6504(3) 0.3720(3) 0.0574(15) Uani 0.618(3) 1 d D U P B 1
H73A H 0.335431 0.628617 0.377601 0.069 Uiso 0.618(3) 1 calc R U P B 1
H73B H 0.457402 0.638393 0.361981 0.069 Uiso 0.618(3) 1 calc R U P B 1
C78 C 0.3434(5) 0.67648(18) 0.3148(3) 0.0640(15) Uani 0.618(3) 1 d D U P B 1
H78A H 0.398499 0.696799 0.306610 0.077 Uiso 0.618(3) 1 calc R U P B 1
H78B H 0.329402 0.660143 0.274074 0.077 Uiso 0.618(3) 1 calc R U P B 1
C79 C 0.2631(4) 0.71709(16) 0.3877(2) 0.0523(12) Uani 0.618(3) 1 d D U P B 1
H79A H 0.193671 0.729592 0.397194 0.063 Uiso 0.618(3) 1 calc R U P B 1
H79B H 0.316370 0.738538 0.382373 0.063 Uiso 0.618(3) 1 calc R U P B 1
O16 O 0.4047(2) 0.67229(9) 0.43103(15) 0.0530(8) Uani 0.618(3) 1 d D U P B 1
O17 O 0.2455(2) 0.69551(9) 0.32802(14) 0.0579(9) Uani 0.618(3) 1 d D U P B 1
C74 C 1.1330(8) 0.6879(2) 1.0442(5) 0.0708(17) Uani 0.631(3) 1 d D U P C 1
H74A H 1.059567 0.685515 1.019579 0.085 Uiso 0.631(3) 1 calc R U P C 1
H74B H 1.187598 0.683441 1.012367 0.085 Uiso 0.631(3) 1 calc R U P C 1
C75 C 1.0819(5) 0.70564(15) 1.1702(3) 0.0576(13) Uani 0.631(3) 1 d D U P C 1
H75A H 1.026987 0.710417 1.201742 0.069 Uiso 0.631(3) 1 calc R U P C 1
H75B H 1.155223 0.707566 1.195112 0.069 Uiso 0.631(3) 1 calc R U P C 1
C76 C 1.1470(4) 0.72848(16) 1.0726(2) 0.0539(12) Uani 0.631(3) 1 d D U P C 1
H76A H 1.222168 0.731653 1.094488 0.065 Uiso 0.631(3) 1 calc R U P C 1
H76B H 1.135499 0.748381 1.036498 0.065 Uiso 0.631(3) 1 calc R U P C 1
C77 C 1.0661(7) 0.6648(2) 1.1409(3) 0.0780(17) Uani 0.631(3) 1 d D U P C 1
H77A H 1.075428 0.644631 1.176550 0.094 Uiso 0.631(3) 1 calc R U P C 1
H77B H 0.991413 0.662283 1.117905 0.094 Uiso 0.631(3) 1 calc R U P C 1
O15 O 1.0710(2) 0.73485(7) 1.11944(12) 0.0445(7) Uani 0.631(3) 1 d D U P C 1
O18 O 1.1455(4) 0.65849(10) 1.09412(19) 0.0962(12) Uani 0.631(3) 1 d D U P C 1
C72A C 0.3858(13) 0.6562(4) 0.3547(6) 0.058(2) Uani 0.382(3) 1 d D U P B 2
H72C H 0.373697 0.635494 0.319954 0.070 Uiso 0.382(3) 1 calc R U P B 2
H72D H 0.462858 0.654694 0.374035 0.070 Uiso 0.382(3) 1 calc R U P B 2
C73A C 0.3233(12) 0.6803(3) 0.4528(6) 0.052(2) Uani 0.382(3) 1 d D U P B 2
H73C H 0.398764 0.681193 0.475026 0.062 Uiso 0.382(3) 1 calc R U P B 2
H73D H 0.273410 0.675351 0.487131 0.062 Uiso 0.382(3) 1 calc R U P B 2
C78A C 0.2960(6) 0.7196(3) 0.4202(4) 0.0487(17) Uani 0.382(3) 1 d D U P B 2
H78C H 0.219789 0.719329 0.399210 0.058 Uiso 0.382(3) 1 calc R U P B 2
H78D H 0.302990 0.740978 0.454005 0.058 Uiso 0.382(3) 1 calc R U P B 2
C79A C 0.3635(8) 0.6962(2) 0.3243(4) 0.0543(18) Uani 0.382(3) 1 d D U P B 2
H79C H 0.417099 0.701459 0.292144 0.065 Uiso 0.382(3) 1 calc R U P B 2
H79D H 0.289965 0.696080 0.299329 0.065 Uiso 0.382(3) 1 calc R U P B 2
O16A O 0.3143(4) 0.64909(14) 0.4063(2) 0.0570(13) Uani 0.382(3) 1 d D U P B 2
O17A O 0.3688(4) 0.72709(13) 0.3709(2) 0.0463(12) Uani 0.382(3) 1 d D U P B 2
C74A C 1.0435(12) 0.6600(4) 1.1200(5) 0.071(2) Uani 0.369(3) 1 d D U P C 2
H74C H 1.095121 0.637747 1.116729 0.086 Uiso 0.369(3) 1 calc R U P C 2
H74D H 0.972270 0.648753 1.129059 0.086 Uiso 0.369(3) 1 calc R U P C 2
C75A C 1.1784(8) 0.7242(3) 1.1049(4) 0.0555(17) Uani 0.369(3) 1 d D U P C 2
H75C H 1.250255 0.735181 1.096581 0.067 Uiso 0.369(3) 1 calc R U P C 2
H75D H 1.127853 0.746783 1.108555 0.067 Uiso 0.369(3) 1 calc R U P C 2
C76A C 1.0856(8) 0.6871(3) 1.1760(5) 0.059(2) Uani 0.369(3) 1 d D U P C 2
H76C H 1.033255 0.709095 1.179561 0.071 Uiso 0.369(3) 1 calc R U P C 2
H76D H 1.092008 0.672179 1.218350 0.071 Uiso 0.369(3) 1 calc R U P C 2
C77A C 1.1361(11) 0.6986(4) 1.0477(7) 0.063(2) Uani 0.369(3) 1 d D U P C 2
H77C H 1.126704 0.714713 1.006559 0.075 Uiso 0.369(3) 1 calc R U P C 2
H77D H 1.189276 0.677274 1.041496 0.075 Uiso 0.369(3) 1 calc R U P C 2
O15A O 1.1894(4) 0.70301(15) 1.1652(2) 0.0574(14) Uani 0.369(3) 1 d D U P C 2
O18A O 1.0312(5) 0.68103(15) 1.0599(3) 0.0620(14) Uani 0.369(3) 1 d D U P C 2

loop_
_atom_site_aniso_label
_atom_site_aniso_U_11
_atom_site_aniso_U_22
_atom_site_aniso_U_33
_atom_site_aniso_U_23
_atom_site_aniso_U_13
_atom_site_aniso_U_12
C1 0.0272(11) 0.0264(10) 0.0199(10) 0.0049(8) 0.0086(9) 0.0055(8)
C2 0.0276(11) 0.0263(10) 0.0212(10) -0.0033(8) 0.0071(9) -0.0030(8)
C3 0.0302(11) 0.0204(10) 0.0195(10) 0.0046(8) 0.0037(9) 0.0015(8)
C4 0.0265(11) 0.0246(10) 0.0223(10) 0.0033(8) 0.0082(9) 0.0051(8)
C5 0.0290(11) 0.0209(10) 0.0195(10) 0.0032(8) 0.0030(9) 0.0022(8)
C6 0.0339(12) 0.0242(10) 0.0178(10) -0.0025(8) 0.0032(9) 0.0035(9)
C7 0.0283(11) 0.0252(10) 0.0227(10) -0.0013(8) 0.0043(9) 0.0016(9)
C8 0.0365(12) 0.0227(10) 0.0200(10) 0.0029(8) -0.0027(9) -0.0027(9)
C9 0.0291(11) 0.0240(10) 0.0211(10) -0.0031(8) 0.0064(9) -0.0042(8)
C10 0.0316(11) 0.0211(10) 0.0184(10) -0.0033(8) 0.0040(9) 0.0006(8)
C11 0.0267(11) 0.0245(10) 0.0221(10) 0.0031(8) 0.0028(9) 0.0011(8)
C12 0.0337(12) 0.0192(10) 0.0274(11) -0.0004(8) -0.0023(10) 0.0013(9)
C13 0.0334(11) 0.0234(10) 0.0213(10) 0.0010(8) 0.0058(9) 0.0016(9)
C14 0.0281(11) 0.0245(10) 0.0209(10) 0.0020(8) 0.0018(9) 0.0019(8)
C15 0.0354(12) 0.0208(10) 0.0187(10) -0.0027(8) 0.0039(9) -0.0034(9)
C16 0.0351(12) 0.0240(10) 0.0198(10) -0.0020(8) 0.0031(9) 0.0023(9)
C17 0.0324(12) 0.0259(11) 0.0250(11) 0.0019(8) -0.0001(9) -0.0062(9)
C18 0.0338(12) 0.0219(10) 0.0281(11) -0.0007(8) -0.0014(10) -0.0006(9)
C19 0.0285(11) 0.0271(11) 0.0262(11) -0.0014(9) 0.0046(9) 0.0005(9)
C20 0.0283(11) 0.0266(10) 0.0213(10) -0.0015(8) 0.0010(9) 0.0000(9)
C21 0.0344(12) 0.0262(11) 0.0191(10) 0.0002(8) -0.0021(9) -0.0043(9)
C22 0.0321(12) 0.0287(11) 0.0247(11) 0.0032(9) -0.0053(9) -0.0067(9)
C23 0.0328(12) 0.0259(11) 0.0213(10) 0.0016(8) 0.0035(9) 0.0034(9)
C24 0.0292(12) 0.0276(11) 0.0258(11) -0.0013(9) 0.0024(9) 0.0085(9)
C25 0.0370(13) 0.0234(10) 0.0275(11) -0.0010(8) 0.0005(10) 0.0020(9)
C26 0.0331(12) 0.0299(11) 0.0243(11) 0.0011(9) -0.0018(9) 0.0000(9)
C28 0.0291(12) 0.0278(11) 0.0273(11) -0.0016(9) 0.0014(9) 0.0040(9)
C29 0.0377(12) 0.0251(11) 0.0201(10) 0.0002(8) -0.0006(9) -0.0049(9)
C30 0.0288(12) 0.0267(11) 0.0290(11) -0.0003(9) 0.0020(9) 0.0012(9)
C31 0.0310(12) 0.0281(11) 0.0279(11) 0.0006(9) 0.0011(9) -0.0039(9)
C32 0.0351(12) 0.0256(11) 0.0259(11) -0.0002(8) -0.0010(9) -0.0043(9)
C33 0.0319(12) 0.0265(11) 0.0269(11) 0.0037(9) -0.0026(10) -0.0024(9)
C34 0.0355(12) 0.0255(11) 0.0239(10) 0.0013(8) 0.0031(9) -0.0017(9)
C35 0.0302(12) 0.0285(11) 0.0292(11) -0.0038(9) -0.0066(10) 0.0026(9)
C36 0.0290(12) 0.0333(12) 0.0353(12) 0.0008(10) 0.0014(10) -0.0006(9)
C39 0.0302(12) 0.0269(11) 0.0330(12) -0.0005(9) 0.0027(10) 0.0031(9)
C46 0.0317(13) 0.0347(12) 0.0485(14) -0.0026(11) -0.0016(11) -0.0015(10)
C48 0.0267(12) 0.0488(14) 0.0401(13) -0.0059(11) 0.0038(11) 0.0020(10)
C50 0.0262(12) 0.0580(15) 0.0354(13) -0.0087(11) 0.0064(10) -0.0024(11)
C51 0.0281(12) 0.0387(13) 0.0536(15) -0.0011(11) 0.0019(11) 0.0030(10)
C52 0.0288(12) 0.0551(15) 0.0360(13) 0.0083(11) 0.0015(10) -0.0037(11)
C53 0.0321(13) 0.0358(13) 0.0510(15) -0.0049(11) 0.0048(11) 0.0008(10)
C54 0.0328(13) 0.0410(14) 0.0605(17) 0.0018(12) -0.0034(12) -0.0047(11)
C56 0.0349(14) 0.0583(16) 0.0422(14) 0.0095(12) -0.0034(12) -0.0098(12)
C57 0.0280(13) 0.0676(17) 0.0350(13) 0.0075(12) 0.0056(11) 0.0043(11)
C59 0.0313(13) 0.0375(13) 0.0704(18) 0.0095(12) 0.0036(13) 0.0030(11)
C60 0.0275(13) 0.0589(16) 0.0483(15) -0.0081(12) 0.0086(11) 0.0049(11)
C61 0.0332(14) 0.0641(17) 0.0442(14) 0.0085(13) -0.0071(11) -0.0098(12)
C62 0.0324(14) 0.0640(17) 0.0459(15) -0.0054(13) -0.0015(12) 0.0043(12)
C63 0.0373(14) 0.0434(14) 0.0615(17) -0.0033(12) 0.0023(13) -0.0047(11)
C64 0.0314(13) 0.0741(18) 0.0427(14) 0.0077(13) 0.0063(11) -0.0133(12)
C68 0.0277(14) 0.110(2) 0.0475(16) -0.0226(16) 0.0092(12) 0.0092(14)
C69 0.0344(15) 0.089(2) 0.0514(16) -0.0006(15) -0.0089(13) 0.0059(14)
C70 0.0299(14) 0.0464(16) 0.107(2) 0.0178(16) -0.0012(15) 0.0047(12)
C71 0.0253(14) 0.129(3) 0.0478(16) 0.0243(17) 0.0063(12) -0.0015(15)
O1 0.0256(8) 0.0442(9) 0.0269(8) 0.0063(7) 0.0035(6) -0.0022(7)
O2 0.0263(8) 0.0392(8) 0.0267(8) -0.0056(6) 0.0066(6) 0.0029(6)
O3 0.0253(8) 0.0352(8) 0.0296(8) -0.0047(6) 0.0069(6) 0.0024(6)
O4 0.0292(8) 0.0378(8) 0.0281(8) 0.0054(6) 0.0074(7) -0.0022(6)
O5 0.0270(8) 0.0294(8) 0.0467(9) 0.0075(7) 0.0067(7) 0.0047(6)
O6 0.0293(8) 0.0302(8) 0.0408(9) 0.0001(7) -0.0025(7) -0.0045(6)
O7 0.0288(8) 0.0297(8) 0.0493(10) 0.0052(7) 0.0047(7) 0.0064(6)
O8 0.0325(9) 0.0290(8) 0.0439(9) -0.0061(7) 0.0042(7) -0.0064(7)
O9 0.0312(9) 0.0545(10) 0.0341(9) -0.0097(7) -0.0050(7) 0.0067(7)
O10 0.0298(9) 0.0545(10) 0.0298(8) 0.0063(7) -0.0048(7) -0.0070(7)
C27 0.0405(13) 0.0246(11) 0.0291(11) -0.0101(9) 0.0145(10) -0.0097(9)
C37 0.0430(14) 0.0310(12) 0.0298(12) -0.0130(9) 0.0167(10) -0.0136(10)
C38 0.0382(13) 0.0291(11) 0.0253(11) -0.0087(9) 0.0099(10) -0.0096(9)
C40 0.0400(13) 0.0306(12) 0.0292(12) -0.0127(9) 0.0119(11) -0.0123(10)
C41 0.0381(14) 0.0299(11) 0.0311(12) -0.0086(9) 0.0128(11) -0.0090(10)
C42 0.0491(15) 0.0263(11) 0.0295(12) -0.0092(9) 0.0165(11) -0.0128(10)
C43 0.0429(14) 0.0319(12) 0.0296(12) -0.0059(9) 0.0111(10) -0.0050(10)
C44 0.0363(13) 0.0358(12) 0.0333(12) -0.0086(10) 0.0117(10) -0.0119(10)
C45 0.0455(14) 0.0377(13) 0.0317(12) -0.0014(10) 0.0159(11) -0.0143(11)
C47 0.0685(19) 0.0293(12) 0.0290(12) -0.0112(10) 0.0172(13) -0.0179(12)
C49 0.0556(17) 0.0386(13) 0.0335(13) -0.0148(11) 0.0203(13) -0.0214(12)
C55 0.0401(14) 0.0366(13) 0.0499(15) 0.0078(11) 0.0055(12) -0.0036(11)
C58 0.0439(15) 0.0303(13) 0.0648(17) -0.0039(12) 0.0031(13) -0.0037(11)
C65 0.078(2) 0.0308(13) 0.0406(14) -0.0013(11) -0.0016(14) -0.0053(13)
C66 0.104(2) 0.0497(15) 0.0308(13) -0.0145(11) 0.0330(15) -0.0448(16)
C67 0.0480(16) 0.0564(17) 0.0606(18) 0.0174(14) -0.0025(14) -0.0182(13)
N00E 0.0396(11) 0.0315(10) 0.0272(9) -0.0033(8) 0.0125(8) -0.0100(8)
N00G 0.0628(14) 0.0377(11) 0.0299(10) -0.0111(9) 0.0237(10) -0.0248(10)
O11 0.0360(10) 0.0439(9) 0.0435(10) -0.0012(7) 0.0140(8) -0.0084(7)
O12 0.0436(10) 0.0493(10) 0.0310(9) -0.0007(7) 0.0052(8) -0.0047(8)
O13 0.0781(14) 0.0414(10) 0.0300(9) -0.0010(8) 0.0137(9) -0.0116(9)
O14 0.0505(12) 0.0643(12) 0.0486(11) -0.0140(9) 0.0253(9) -0.0266(9)
C80 0.040(3) 0.037(3) 0.037(3) 0.012(2) 0.004(2) -0.008(2)
C82 0.033(3) 0.031(2) 0.048(3) 0.003(2) 0.003(2) -0.0024(19)
C81 0.029(3) 0.041(3) 0.035(3) 0.003(2) 0.011(2) -0.009(2)
C83 0.062(4) 0.033(3) 0.049(3) 0.010(2) 0.018(3) 0.006(2)
C72 0.038(3) 0.054(3) 0.047(3) 0.000(3) 0.005(2) 0.000(3)
C73 0.054(3) 0.064(3) 0.055(3) -0.001(3) 0.009(3) 0.013(2)
C78 0.062(3) 0.083(4) 0.048(3) -0.002(3) 0.012(2) 0.008(3)
C79 0.045(3) 0.055(2) 0.057(3) 0.007(2) 0.006(2) 0.005(2)
O16 0.0385(17) 0.0674(19) 0.0513(17) 0.0070(14) -0.0032(14) 0.0045(14)
O17 0.0474(18) 0.080(2) 0.0450(17) 0.0085(15) -0.0023(14) 0.0084(15)
C74 0.097(3) 0.067(4) 0.051(3) -0.008(3) 0.016(3) 0.023(3)
C75 0.068(3) 0.060(3) 0.045(2) -0.003(3) 0.008(2) -0.005(3)
C76 0.059(3) 0.062(3) 0.044(3) 0.005(2) 0.017(2) 0.012(2)
C77 0.111(4) 0.060(3) 0.061(3) 0.007(3) -0.002(3) -0.014(3)
O15 0.0470(16) 0.0468(15) 0.0414(15) -0.0020(12) 0.0134(13) 0.0041(12)
O18 0.147(3) 0.058(2) 0.079(2) -0.0064(18) -0.009(2) 0.035(2)
C72A 0.054(4) 0.064(4) 0.057(4) -0.001(4) 0.008(4) 0.005(3)
C73A 0.049(4) 0.054(4) 0.053(4) 0.006(3) 0.013(3) 0.004(4)
C78A 0.043(4) 0.054(4) 0.050(4) 0.003(4) 0.012(3) 0.003(3)
C79A 0.052(3) 0.067(4) 0.043(3) 0.004(3) 0.003(3) 0.004(3)
O16A 0.054(3) 0.054(3) 0.064(3) 0.005(2) 0.009(2) -0.004(2)
O17A 0.045(2) 0.052(2) 0.043(2) 0.010(2) 0.008(2) -0.003(2)
C74A 0.092(4) 0.057(4) 0.062(4) 0.002(4) -0.006(4) -0.009(4)
C75A 0.061(4) 0.056(3) 0.051(4) -0.003(3) 0.014(3) 0.000(3)
C76A 0.072(4) 0.058(4) 0.048(3) -0.009(4) 0.008(3) -0.004(4)
C77A 0.084(4) 0.053(4) 0.051(4) 0.000(4) 0.007(3) 0.013(4)
O15A 0.054(3) 0.071(3) 0.046(3) -0.012(2) -0.001(2) -0.008(2)
O18A 0.071(3) 0.060(3) 0.054(3) -0.003(2) 0.001(2) -0.010(2)

loop_
_atom_type_symbol
_atom_type_description
_atom_type_scat_dispersion_real
_atom_type_scat_dispersion_imag
_atom_type_scat_source
C C 0.0033 0.0016 'International Tables Vol C Tables 4.2.6.8 and 6.1.1.4'
H H 0.0000 0.0000 'International Tables Vol C Tables 4.2.6.8 and 6.1.1.4'
N N 0.0061 0.0033 'International Tables Vol C Tables 4.2.6.8 and 6.1.1.4'
O O 0.0106 0.0060 'International Tables Vol C Tables 4.2.6.8 and 6.1.1.4'

loop_
_geom_angle_atom_site_label_1
_geom_angle_atom_site_label_2
_geom_angle_atom_site_label_3
_geom_angle
_geom_angle_site_symmetry_1
_geom_angle_site_symmetry_3
_geom_angle_publ_flag
C14 C1 C3 120.35(19) . . ?
O2 C1 C3 115.72(17) . . ?
O2 C1 C14 123.93(18) . . ?
C20 C2 C10 120.51(19) . . ?
O1 C2 C10 115.62(17) . . ?
O1 C2 C20 123.87(18) . . ?
C1 C3 C13 121.42(18) . . ?
C11 C3 C1 118.38(18) . . ?
C11 C3 C13 120.19(18) . . ?
C11 C4 C5 120.12(19) . . ?
O3 C4 C5 116.68(17) . . ?
O3 C4 C11 123.19(18) . . ?
C4 C5 C23 120.95(18) . . ?
C14 C5 C4 118.58(18) . . ?
C14 C5 C23 120.44(18) . . ?
C19 C6 C23 120.22(19) . . ?
C28 C6 C19 118.28(18) . . ?
C28 C6 C23 121.47(18) . . ?
C9 C7 H7 119.2 . . ?
C10 C7 H7 119.2 . . ?
C10 C7 C9 121.68(19) . . ?
C22 C8 C29 121.12(18) . . ?
C22 C8 C34 118.22(18) . . ?
C34 C8 C29 120.60(19) . . ?
C7 C9 C15 119.83(19) . . ?
O4 C9 C7 123.54(18) . . ?
O4 C9 C15 116.63(17) . . ?
C2 C10 C13 121.34(19) . . ?
C7 C10 C2 118.23(18) . . ?
C7 C10 C13 120.41(18) . . ?
C3 C11 C4 121.40(19) . . ?
C3 C11 H11 119.3 . . ?
C4 C11 H11 119.3 . . ?
C33 C12 C25 121.31(19) . . ?
C39 C12 C25 120.5(2) . . ?
C39 C12 C33 118.15(19) . . ?
C3 C13 H13A 109.2 . . ?
C3 C13 H13B 109.2 . . ?
C10 C13 C3 112.04(15) . . ?
C10 C13 H13A 109.2 . . ?
C10 C13 H13B 109.2 . . ?
H13A C13 H13B 107.9 . . ?
C1 C14 H14 119.4 . . ?
C5 C14 C1 121.17(19) . . ?
C5 C14 H14 119.4 . . ?
C9 C15 C29 121.26(19) . . ?
C20 C15 C9 118.78(18) . . ?
C20 C15 C29 119.94(19) . . ?
C24 C16 C25 121.78(18) . . ?
C24 C16 C30 118.51(18) . . ?
C30 C16 C25 119.69(19) . . ?
C34 C17 C21 120.66(19) . . ?
O8 C17 C21 115.94(17) . . ?
O8 C17 C34 123.40(19) . . ?
C31 C18 C32 120.7(2) . . ?
C35 C18 C31 118.25(19) . . ?
C35 C18 C32 121.00(19) . . ?
C6 C19 H19 119.5 . . ?
C24 C19 C6 121.02(19) . . ?
C24 C19 H19 119.5 . . ?
C2 C20 H20 119.5 . . ?
C15 C20 C2 120.96(19) . . ?
C15 C20 H20 119.5 . . ?
C17 C21 C26 118.08(19) . . ?
C17 C21 C32 121.88(18) . . ?
C26 C21 C32 120.02(19) . . ?
C26 C22 C8 120.57(19) . . ?
O6 C22 C8 116.32(18) . . ?
O6 C22 C26 123.11(19) . . ?
C5 C23 C6 111.38(15) . . ?
C5 C23 H23A 109.4 . . ?
C5 C23 H23B 109.4 . . ?
C6 C23 H23A 109.4 . . ?
C6 C23 H23B 109.4 . . ?
H23A C23 H23B 108.0 . . ?
C16 C24 C19 120.43(18) . . ?
O7 C24 C16 116.39(18) . . ?
O7 C24 C19 123.18(19) . . ?
C12 C25 C16 112.05(16) . . ?
C12 C25 H25A 109.2 . . ?
C12 C25 H25B 109.2 . . ?
C16 C25 H25A 109.2 . . ?
C16 C25 H25B 109.2 . . ?
H25A C25 H25B 107.9 . . ?
C21 C26 H26 119.3 . . ?
C22 C26 C21 121.3(2) . . ?
C22 C26 H26 119.3 . . ?
C6 C28 C30 120.64(19) . . ?
O5 C28 C6 116.26(18) . . ?
O5 C28 C30 123.10(19) . . ?
C8 C29 C15 111.44(15) . . ?
C8 C29 H29A 109.3 . . ?
C8 C29 H29B 109.3 . . ?
C15 C29 H29A 109.3 . . ?
C15 C29 H29B 109.3 . . ?
H29A C29 H29B 108.0 . . ?
C16 C30 H30 119.5 . . ?
C28 C30 C16 121.1(2) . . ?
C28 C30 H30 119.5 . . ?
C18 C31 H31 119.4 . . ?
C33 C31 C18 121.2(2) . . ?
C33 C31 H31 119.4 . . ?
C18 C32 C21 112.04(16) . . ?
C18 C32 H32A 109.2 . . ?
C18 C32 H32B 109.2 . . ?
C21 C32 H32A 109.2 . . ?
C21 C32 H32B 109.2 . . ?
H32A C32 H32B 107.9 . . ?
C31 C33 C12 120.7(2) . . ?
O10 C33 C12 115.31(18) . . ?
O10 C33 C31 124.0(2) . . ?
C8 C34 H34 119.5 . . ?
C17 C34 C8 121.1(2) . . ?
C17 C34 H34 119.5 . . ?
C18 C35 C39 120.62(19) . . ?
O9 C35 C18 116.21(19) . . ?
O9 C35 C39 123.2(2) . . ?
H36A C36 H36B 108.5 . . ?
C51 C36 H36A 110.3 . . ?
C51 C36 H36B 110.3 . . ?
O5 C36 H36A 110.3 . . ?
O5 C36 H36B 110.3 . . ?
O5 C36 C51 107.19(17) . . ?
C12 C39 H39 119.5 . . ?
C35 C39 C12 121.0(2) . . ?
C35 C39 H39 119.5 . . ?
H46A C46 H46B 108.6 . . ?
C54 C46 H46A 110.3 . . ?
C54 C46 H46B 110.3 . . ?
O6 C46 H46A 110.3 . . ?
O6 C46 H46B 110.3 . . ?
O6 C46 C54 107.02(18) . . ?
H48A C48 H48B 108.5 . . ?
C60 C48 H48A 110.3 . . ?
C60 C48 H48B 110.3 . . ?
O3 C48 H48A 110.3 . . ?
O3 C48 H48B 110.3 . . ?
O3 C48 C60 107.31(18) . . ?
H50A C50 H50B 108.6 . . ?
C68 C50 H50A 110.4 . . ?
C68 C50 H50B 110.4 . . ?
O2 C50 H50A 110.4 . . ?
O2 C50 H50B 110.4 . . ?
O2 C50 C68 106.54(18) . . ?
C36 C51 H51A 109.5 . . ?
C36 C51 H51B 109.5 . . ?
C36 C51 H51C 109.5 . . ?
H51A C51 H51B 109.5 . . ?
H51A C51 H51C 109.5 . . ?
H51B C51 H51C 109.5 . . ?
H52A C52 H52B 108.4 . . ?
C64 C52 H52A 110.1 . . ?
C64 C52 H52B 110.1 . . ?
O4 C52 H52A 110.1 . . ?
O4 C52 H52B 110.1 . . ?
O4 C52 C64 107.92(18) . . ?
H53A C53 H53B 108.6 . . ?
C63 C53 H53A 110.4 . . ?
C63 C53 H53B 110.4 . . ?
O8 C53 H53A 110.4 . . ?
O8 C53 H53B 110.4 . . ?
O8 C53 C63 106.70(18) . . ?
C46 C54 H54A 109.5 . . ?
C46 C54 H54B 109.5 . . ?
C46 C54 H54C 109.5 . . ?
H54A C54 H54B 109.5 . . ?
H54A C54 H54C 109.5 . . ?
H54B C54 H54C 109.5 . . ?
H56A C56 H56B 108.4 . . ?
C61 C56 H56A 110.1 . . ?
C61 C56 H56B 110.1 . . ?
O10 C56 H56A 110.1 . . ?
O10 C56 H56B 110.1 . . ?
O10 C56 C61 107.9(2) . . ?
H57A C57 H57B 108.6 . . ?
C71 C57 H57A 110.4 . . ?
C71 C57 H57B 110.4 . . ?
O1 C57 H57A 110.4 . . ?
O1 C57 H57B 110.4 . . ?
O1 C57 C71 106.67(19) . . ?
H59A C59 H59B 108.6 . . ?
C70 C59 H59A 110.3 . . ?
C70 C59 H59B 110.3 . . ?
O7 C59 H59A 110.3 . . ?
O7 C59 H59B 110.3 . . ?
O7 C59 C70 106.90(19) . . ?
C48 C60 H60A 109.5 . . ?
C48 C60 H60B 109.5 . . ?
C48 C60 H60C 109.5 . . ?
H60A C60 H60B 109.5 . . ?
H60A C60 H60C 109.5 . . ?
H60B C60 H60C 109.5 . . ?
C56 C61 H61A 109.5 . . ?
C56 C61 H61B 109.5 . . ?
C56 C61 H61C 109.5 . . ?
H61A C61 H61B 109.5 . . ?
H61A C61 H61C 109.5 . . ?
H61B C61 H61C 109.5 . . ?
H62A C62 H62B 108.5 . . ?
C69 C62 H62A 110.2 . . ?
C69 C62 H62B 110.2 . . ?
O9 C62 H62A 110.2 . . ?
O9 C62 H62B 110.2 . . ?
O9 C62 C69 107.4(2) . . ?
C53 C63 H63A 109.5 . . ?
C53 C63 H63B 109.5 . . ?
C53 C63 H63C 109.5 . . ?
H63A C63 H63B 109.5 . . ?
H63A C63 H63C 109.5 . . ?
H63B C63 H63C 109.5 . . ?
C52 C64 H64A 109.5 . . ?
C52 C64 H64B 109.5 . . ?
C52 C64 H64C 109.5 . . ?
H64A C64 H64B 109.5 . . ?
H64A C64 H64C 109.5 . . ?
H64B C64 H64C 109.5 . . ?
C50 C68 H68A 109.5 . . ?
C50 C68 H68B 109.5 . . ?
C50 C68 H68C 109.5 . . ?
H68A C68 H68B 109.5 . . ?
H68A C68 H68C 109.5 . . ?
H68B C68 H68C 109.5 . . ?
C62 C69 H69A 109.5 . . ?
C62 C69 H69B 109.5 . . ?
C62 C69 H69C 109.5 . . ?
H69A C69 H69B 109.5 . . ?
H69A C69 H69C 109.5 . . ?
H69B C69 H69C 109.5 . . ?
C59 C70 H70A 109.5 . . ?
C59 C70 H70B 109.5 . . ?
C59 C70 H70C 109.5 . . ?
H70A C70 H70B 109.5 . . ?
H70A C70 H70C 109.5 . . ?
H70B C70 H70C 109.5 . . ?
C57 C71 H71A 109.5 . . ?
C57 C71 H71B 109.5 . . ?
C57 C71 H71C 109.5 . . ?
H71A C71 H71B 109.5 . . ?
H71A C71 H71C 109.5 . . ?
H71B C71 H71C 109.5 . . ?
C2 O1 C57 117.77(16) . . ?
C1 O2 C50 118.06(16) . . ?
C4 O3 C48 116.69(16) . . ?
C9 O4 C52 116.94(16) . . ?
C28 O5 C36 117.68(16) . . ?
C22 O6 C46 117.63(16) . . ?
C24 O7 C59 117.90(16) . . ?
C17 O8 C53 117.97(16) . . ?
C35 O9 C62 118.35(18) . . ?
C33 O10 C56 118.73(17) . . ?
C38 C27 C41 108.14(19) . . ?
C43 C27 C38 122.7(2) . . ?
C43 C27 C41 129.2(2) . . ?
C42 C37 C44 122.2(2) . . ?
C42 C37 C49 108.1(2) . . ?
C44 C37 C49 129.7(2) . . ?
C27 C38 C40 107.93(19) . . ?
C44 C38 C27 122.6(2) . . ?
C44 C38 C40 129.5(2) . . ?
N00E C40 C38 106.0(2) . . ?
O12 C40 C38 129.1(2) . . ?
O12 C40 N00E 124.9(2) . . ?
N00E C41 C27 106.03(19) . . ?
O11 C41 C27 128.8(2) . . ?
O11 C41 N00E 125.2(2) . . ?
C37 C42 C43 122.9(2) . . ?
C37 C42 C47 108.0(2) . . ?
C43 C42 C47 129.0(2) . . ?
C27 C43 C42 114.5(2) . . ?
C27 C43 H43 122.8 . . ?
C42 C43 H43 122.8 . . ?
C37 C44 H44 122.4 . . ?
C38 C44 C37 115.2(2) . . ?
C38 C44 H44 122.4 . . ?
H45A C45 H45B 107.9 . . ?
C55 C45 H45A 109.1 . . ?
C55 C45 H45B 109.1 . . ?
N00E C45 H45A 109.1 . . ?
N00E C45 H45B 109.1 . . ?
N00E C45 C55 112.34(18) . . ?
N00G C47 C42 105.9(2) . . ?
O13 C47 C42 128.8(2) . . ?
O13 C47 N00G 125.3(2) . . ?
N00G C49 C37 106.1(2) . . ?
O14 C49 C37 128.4(2) . . ?
O14 C49 N00G 125.4(2) . . ?
C45 C55 H55A 108.7 . . ?
C45 C55 H55B 108.7 . . ?
H55A C55 H55B 107.6 . . ?
C58 C55 C45 114.3(2) . . ?
C58 C55 H55A 108.7 . . ?
C58 C55 H55B 108.7 . . ?
C55 C58 H58A 108.8 . . ?
C55 C58 H58B 108.8 . . ?
C55 C58 C67 113.9(2) . . ?
H58A C58 H58B 107.7 . . ?
C67 C58 H58A 108.8 . . ?
C67 C58 H58B 108.8 . . ?
H65A C65 H65B 108.6 . . ?
H65C C65 H65D 107.9 . . ?
C80 C65 H65A 110.3 . . ?
C80 C65 H65B 110.3 . . ?
C80 C65 C82 106.9(3) . . ?
C82 C65 H65A 110.3 . . ?
C82 C65 H65B 110.3 . . ?
C81 C65 H65C 109.2 . . ?
C81 C65 H65D 109.2 . . ?
C81 C65 C83 112.3(3) . . ?
C83 C65 H65C 109.2 . . ?
C83 C65 H65D 109.2 . . ?
H66A C66 H66B 108.2 . . ?
H66C C66 H66D 108.0 . . ?
N00G C66 H66A 109.7 . . ?
N00G C66 H66B 109.7 . . ?
N00G C66 H66C 109.4 . . ?
N00G C66 H66D 109.4 . . ?
N00G C66 C80 109.9(2) . . ?
N00G C66 C81 111.1(2) . . ?
C80 C66 H66A 109.7 . . ?
C80 C66 H66B 109.7 . . ?
C81 C66 H66C 109.4 . . ?
C81 C66 H66D 109.4 . . ?
C58 C67 H67A 109.5 . . ?
C58 C67 H67B 109.5 . . ?
C58 C67 H67C 109.5 . . ?
H67A C67 H67B 109.5 . . ?
H67A C67 H67C 109.5 . . ?
H67B C67 H67C 109.5 . . ?
C40 N00E C45 123.22(19) . . ?
C41 N00E C40 111.86(18) . . ?
C41 N00E C45 124.81(19) . . ?
C47 N00G C66 123.4(2) . . ?
C49 N00G C47 111.85(19) . . ?
C49 N00G C66 124.6(2) . . ?
C65 C80 C66 109.4(3) . . ?
C65 C80 H80A 109.8 . . ?
C65 C80 H80B 109.8 . . ?
C66 C80 H80A 109.8 . . ?
C66 C80 H80B 109.8 . . ?
H80A C80 H80B 108.2 . . ?
C65 C82 H82A 109.5 . . ?
C65 C82 H82B 109.5 . . ?
C65 C82 H82C 109.5 . . ?
H82A C82 H82B 109.5 . . ?
H82A C82 H82C 109.5 . . ?
H82B C82 H82C 109.5 . . ?
C65 C81 C66 114.6(3) . . ?
C65 C81 H81A 108.6 . . ?
C65 C81 H81B 108.6 . . ?
C66 C81 H81A 108.6 . . ?
C66 C81 H81B 108.6 . . ?
H81A C81 H81B 107.6 . . ?
C65 C83 H83A 109.5 . . ?
C65 C83 H83B 109.5 . . ?
C65 C83 H83C 109.5 . . ?
H83A C83 H83B 109.5 . . ?
H83A C83 H83C 109.5 . . ?
H83B C83 H83C 109.5 . . ?
H72A C72 H72B 108.2 . . ?
C79 C72 H72A 109.7 . . ?
C79 C72 H72B 109.7 . . ?
O16 C72 H72A 109.7 . . ?
O16 C72 H72B 109.7 . . ?
O16 C72 C79 109.7(5) . . ?
H73A C73 H73B 108.0 . . ?
C78 C73 H73A 109.5 . . ?
C78 C73 H73B 109.5 . . ?
O16 C73 H73A 109.5 . . ?
O16 C73 H73B 109.5 . . ?
O16 C73 C78 110.9(6) . . ?
C73 C78 H78A 109.4 . . ?
C73 C78 H78B 109.4 . . ?
H78A C78 H78B 108.0 . . ?
O17 C78 C73 111.4(5) . . ?
O17 C78 H78A 109.4 . . ?
O17 C78 H78B 109.4 . . ?
C72 C79 H79A 109.2 . . ?
C72 C79 H79B 109.2 . . ?
H79A C79 H79B 107.9 . . ?
O17 C79 C72 112.1(5) . . ?
O17 C79 H79A 109.2 . . ?
O17 C79 H79B 109.2 . . ?
C73 O16 C72 110.3(5) . . ?
C79 O17 C78 109.8(4) . . ?
H74A C74 H74B 107.9 . . ?
C76 C74 H74A 109.3 . . ?
C76 C74 H74B 109.3 . . ?
O18 C74 H74A 109.3 . . ?
O18 C74 H74B 109.3 . . ?
O18 C74 C76 111.7(7) . . ?
H75A C75 H75B 108.1 . . ?
C77 C75 H75A 109.6 . . ?
C77 C75 H75B 109.6 . . ?
O15 C75 H75A 109.6 . . ?
O15 C75 H75B 109.6 . . ?
O15 C75 C77 110.5(5) . . ?
C74 C76 H76A 109.7 . . ?
C74 C76 H76B 109.7 . . ?
H76A C76 H76B 108.2 . . ?
O15 C76 C74 109.8(5) . . ?
O15 C76 H76A 109.7 . . ?
O15 C76 H76B 109.7 . . ?
C75 C77 H77A 109.9 . . ?
C75 C77 H77B 109.9 . . ?
H77A C77 H77B 108.3 . . ?
O18 C77 C75 109.0(6) . . ?
O18 C77 H77A 109.9 . . ?
O18 C77 H77B 109.9 . . ?
C76 O15 C75 111.1(4) . . ?
C74 O18 C77 109.5(5) . . ?
H72C C72A H72D 108.1 . . ?
C79A C72A H72C 109.6 . . ?
C79A C72A H72D 109.6 . . ?
O16A C72A H72C 109.6 . . ?
O16A C72A H72D 109.6 . . ?
O16A C72A C79A 110.1(9) . . ?
H73C C73A H73D 108.0 . . ?
C78A C73A H73C 109.3 . . ?
C78A C73A H73D 109.3 . . ?
O16A C73A H73C 109.3 . . ?
O16A C73A H73D 109.3 . . ?
O16A C73A C78A 111.6(9) . . ?
C73A C78A H78C 109.8 . . ?
C73A C78A H78D 109.8 . . ?
H78C C78A H78D 108.2 . . ?
O17A C78A C73A 109.4(8) . . ?
O17A C78A H78C 109.8 . . ?
O17A C78A H78D 109.8 . . ?
C72A C79A H79C 108.9 . . ?
C72A C79A H79D 108.9 . . ?
H79C C79A H79D 107.7 . . ?
O17A C79A C72A 113.5(9) . . ?
O17A C79A H79C 108.9 . . ?
O17A C79A H79D 108.9 . . ?
C73A O16A C72A 110.2(9) . . ?
C79A O17A C78A 110.5(6) . . ?
H74C C74A H74D 108.2 . . ?
C76A C74A H74C 109.6 . . ?
C76A C74A H74D 109.6 . . ?
O18A C74A H74C 109.6 . . ?
O18A C74A H74D 109.6 . . ?
O18A C74A C76A 110.1(10) . . ?
H75C C75A H75D 107.9 . . ?
C77A C75A H75C 109.2 . . ?
C77A C75A H75D 109.2 . . ?
O15A C75A H75C 109.2 . . ?
O15A C75A H75D 109.2 . . ?
O15A C75A C77A 111.8(9) . . ?
C74A C76A H76C 109.4 . . ?
C74A C76A H76D 109.4 . . ?
H76C C76A H76D 108.0 . . ?
O15A C76A C74A 111.0(9) . . ?
O15A C76A H76C 109.4 . . ?
O15A C76A H76D 109.4 . . ?
C75A C77A H77C 109.6 . . ?
C75A C77A H77D 109.6 . . ?
H77C C77A H77D 108.1 . . ?
O18A C77A C75A 110.2(10) . . ?
O18A C77A H77C 109.6 . . ?
O18A C77A H77D 109.6 . . ?
C75A O15A C76A 108.5(7) . . ?
C74A O18A C77A 109.4(9) . . ?

loop_
_geom_bond_atom_site_label_1
_geom_bond_atom_site_label_2
_geom_bond_distance
_geom_bond_site_symmetry_2
_geom_bond_publ_flag
C1 C3 1.399(3) . ?
C1 C14 1.392(3) . ?
C1 O2 1.386(2) . ?
C2 C10 1.396(3) . ?
C2 C20 1.392(3) . ?
C2 O1 1.383(2) . ?
C3 C11 1.388(3) . ?
C3 C13 1.517(3) . ?
C4 C5 1.397(3) . ?
C4 C11 1.395(3) . ?
C4 O3 1.383(2) . ?
C5 C14 1.391(3) . ?
C5 C23 1.515(3) . ?
C6 C19 1.400(3) . ?
C6 C23 1.518(3) . ?
C6 C28 1.391(3) . ?
C7 H7 0.9500 . ?
C7 C9 1.392(3) . ?
C7 C10 1.389(3) . ?
C8 C22 1.390(3) . ?
C8 C29 1.517(3) . ?
C8 C34 1.396(3) . ?
C9 C15 1.398(3) . ?
C9 O4 1.381(2) . ?
C10 C13 1.515(3) . ?
C11 H11 0.9500 . ?
C12 C25 1.520(3) . ?
C12 C33 1.397(3) . ?
C12 C39 1.396(3) . ?
C13 H13A 0.9900 . ?
C13 H13B 0.9900 . ?
C14 H14 0.9500 . ?
C15 C20 1.391(3) . ?
C15 C29 1.518(3) . ?
C16 C24 1.391(3) . ?
C16 C25 1.523(3) . ?
C16 C30 1.395(3) . ?
C17 C21 1.392(3) . ?
C17 C34 1.391(3) . ?
C17 O8 1.388(2) . ?
C18 C31 1.395(3) . ?
C18 C32 1.514(3) . ?
C18 C35 1.393(3) . ?
C19 H19 0.9500 . ?
C19 C24 1.394(3) . ?
C20 H20 0.9500 . ?
C21 C26 1.393(3) . ?
C21 C32 1.518(3) . ?
C22 C26 1.390(3) . ?
C22 O6 1.388(2) . ?
C23 H23A 0.9900 . ?
C23 H23B 0.9900 . ?
C24 O7 1.386(2) . ?
C25 H25A 0.9900 . ?
C25 H25B 0.9900 . ?
C26 H26 0.9500 . ?
C28 C30 1.391(3) . ?
C28 O5 1.383(2) . ?
C29 H29A 0.9900 . ?
C29 H29B 0.9900 . ?
C30 H30 0.9500 . ?
C31 H31 0.9500 . ?
C31 C33 1.387(3) . ?
C32 H32A 0.9900 . ?
C32 H32B 0.9900 . ?
C33 O10 1.381(2) . ?
C34 H34 0.9500 . ?
C35 C39 1.395(3) . ?
C35 O9 1.382(2) . ?
C36 H36A 0.9900 . ?
C36 H36B 0.9900 . ?
C36 C51 1.507(3) . ?
C36 O5 1.425(2) . ?
C39 H39 0.9500 . ?
C46 H46A 0.9900 . ?
C46 H46B 0.9900 . ?
C46 C54 1.510(3) . ?
C46 O6 1.428(3) . ?
C48 H48A 0.9900 . ?
C48 H48B 0.9900 . ?
C48 C60 1.511(3) . ?
C48 O3 1.429(2) . ?
C50 H50A 0.9900 . ?
C50 H50B 0.9900 . ?
C50 C68 1.506(3) . ?
C50 O2 1.423(2) . ?
C51 H51A 0.9800 . ?
C51 H51B 0.9800 . ?
C51 H51C 0.9800 . ?
C52 H52A 0.9900 . ?
C52 H52B 0.9900 . ?
C52 C64 1.504(3) . ?
C52 O4 1.432(3) . ?
C53 H53A 0.9900 . ?
C53 H53B 0.9900 . ?
C53 C63 1.507(3) . ?
C53 O8 1.425(3) . ?
C54 H54A 0.9800 . ?
C54 H54B 0.9800 . ?
C54 H54C 0.9800 . ?
C56 H56A 0.9900 . ?
C56 H56B 0.9900 . ?
C56 C61 1.503(3) . ?
C56 O10 1.407(3) . ?
C57 H57A 0.9900 . ?
C57 H57B 0.9900 . ?
C57 C71 1.505(3) . ?
C57 O1 1.424(3) . ?
C59 H59A 0.9900 . ?
C59 H59B 0.9900 . ?
C59 C70 1.512(3) . ?
C59 O7 1.426(3) . ?
C60 H60A 0.9800 . ?
C60 H60B 0.9800 . ?
C60 H60C 0.9800 . ?
C61 H61A 0.9800 . ?
C61 H61B 0.9800 . ?
C61 H61C 0.9800 . ?
C62 H62A 0.9900 . ?
C62 H62B 0.9900 . ?
C62 C69 1.507(3) . ?
C62 O9 1.418(3) . ?
C63 H63A 0.9800 . ?
C63 H63B 0.9800 . ?
C63 H63C 0.9800 . ?
C64 H64A 0.9800 . ?
C64 H64B 0.9800 . ?
C64 H64C 0.9800 . ?
C68 H68A 0.9800 . ?
C68 H68B 0.9800 . ?
C68 H68C 0.9800 . ?
C69 H69A 0.9800 . ?
C69 H69B 0.9800 . ?
C69 H69C 0.9800 . ?
C70 H70A 0.9800 . ?
C70 H70B 0.9800 . ?
C70 H70C 0.9800 . ?
C71 H71A 0.9800 . ?
C71 H71B 0.9800 . ?
C71 H71C 0.9800 . ?
C27 C38 1.390(3) . ?
C27 C41 1.492(3) . ?
C27 C43 1.389(3) . ?
C37 C42 1.387(3) . ?
C37 C44 1.390(3) . ?
C37 C49 1.492(3) . ?
C38 C40 1.492(3) . ?
C38 C44 1.380(3) . ?
C40 N00E 1.399(3) . ?
C40 O12 1.209(3) . ?
C41 N00E 1.394(3) . ?
C41 O11 1.216(3) . ?
C42 C43 1.390(3) . ?
C42 C47 1.492(3) . ?
C43 H43 0.9500 . ?
C44 H44 0.9500 . ?
C45 H45A 0.9900 . ?
C45 H45B 0.9900 . ?
C45 C55 1.526(3) . ?
C45 N00E 1.468(3) . ?
C47 N00G 1.400(3) . ?
C47 O13 1.212(3) . ?
C49 N00G 1.392(3) . ?
C49 O14 1.213(3) . ?
C55 H55A 0.9900 . ?
C55 H55B 0.9900 . ?
C55 C58 1.514(3) . ?
C58 H58A 0.9900 . ?
C58 H58B 0.9900 . ?
C58 C67 1.516(3) . ?
C65 H65A 0.9900 . ?
C65 H65B 0.9900 . ?
C65 H65C 0.9900 . ?
C65 H65D 0.9900 . ?
C65 C80 1.454(5) . ?
C65 C82 1.692(5) . ?
C65 C81 1.408(5) . ?
C65 C83 1.655(6) . ?
C66 H66A 0.9900 . ?
C66 H66B 0.9900 . ?
C66 H66C 0.9900 . ?
C66 H66D 0.9900 . ?
C66 N00G 1.471(3) . ?
C66 C80 1.652(5) . ?
C66 C81 1.605(5) . ?
C67 H67A 0.9800 . ?
C67 H67B 0.9800 . ?
C67 H67C 0.9800 . ?
C80 H80A 0.9900 . ?
C80 H80B 0.9900 . ?
C82 H82A 0.9800 . ?
C82 H82B 0.9800 . ?
C82 H82C 0.9800 . ?
C81 H81A 0.9900 . ?
C81 H81B 0.9900 . ?
C83 H83A 0.9800 . ?
C83 H83B 0.9800 . ?
C83 H83C 0.9800 . ?
C72 H72A 0.9900 . ?
C72 H72B 0.9900 . ?
C72 C79 1.494(7) . ?
C72 O16 1.444(7) . ?
C73 H73A 0.9900 . ?
C73 H73B 0.9900 . ?
C73 C78 1.509(8) . ?
C73 O16 1.401(8) . ?
C78 H78A 0.9900 . ?
C78 H78B 0.9900 . ?
C78 O17 1.417(6) . ?
C79 H79A 0.9900 . ?
C79 H79B 0.9900 . ?
C79 O17 1.406(5) . ?
C74 H74A 0.9900 . ?
C74 H74B 0.9900 . ?
C74 C76 1.487(8) . ?
C74 O18 1.410(9) . ?
C75 H75A 0.9900 . ?
C75 H75B 0.9900 . ?
C75 C77 1.502(8) . ?
C75 O15 1.419(5) . ?
C76 H76A 0.9900 . ?
C76 H76B 0.9900 . ?
C76 O15 1.417(5) . ?
C77 H77A 0.9900 . ?
C77 H77B 0.9900 . ?
C77 O18 1.446(9) . ?
C72A H72C 0.9900 . ?
C72A H72D 0.9900 . ?
C72A C79A 1.496(10) . ?
C72A O16A 1.455(10) . ?
C73A H73C 0.9900 . ?
C73A H73D 0.9900 . ?
C73A C78A 1.501(9) . ?
C73A O16A 1.408(10) . ?
C78A H78C 0.9900 . ?
C78A H78D 0.9900 . ?
C78A O17A 1.432(7) . ?
C79A H79C 0.9900 . ?
C79A H79D 0.9900 . ?
C79A O17A 1.400(7) . ?
C74A H74C 0.9900 . ?
C74A H74D 0.9900 . ?
C74A C76A 1.504(10) . ?
C74A O18A 1.402(11) . ?
C75A H75C 0.9900 . ?
C75A H75D 0.9900 . ?
C75A C77A 1.493(11) . ?
C75A O15A 1.407(7) . ?
C76A H76C 0.9900 . ?
C76A H76D 0.9900 . ?
C76A O15A 1.425(8) . ?
C77A H77C 0.9900 . ?
C77A H77D 0.9900 . ?
C77A O18A 1.466(12) . ?

loop_
_geom_torsion_atom_site_label_1
_geom_torsion_atom_site_label_2
_geom_torsion_atom_site_label_3
_geom_torsion_atom_site_label_4
_geom_torsion
_geom_torsion_site_symmetry_1
_geom_torsion_site_symmetry_2
_geom_torsion_site_symmetry_3
_geom_torsion_site_symmetry_4
_geom_torsion_publ_flag
C1 C3 C11 C4 -1.0(3) . . . . ?
C1 C3 C13 C10 87.4(2) . . . . ?
C2 C10 C13 C3 87.7(2) . . . . ?
C3 C1 C14 C5 0.1(3) . . . . ?
C3 C1 O2 C50 179.11(17) . . . . ?
C4 C5 C14 C1 -0.9(3) . . . . ?
C4 C5 C23 C6 87.6(2) . . . . ?
C5 C4 C11 C3 0.2(3) . . . . ?
C5 C4 O3 C48 -176.85(17) . . . . ?
C6 C19 C24 C16 1.5(3) . . . . ?
C6 C19 C24 O7 -178.51(18) . . . . ?
C6 C28 C30 C16 2.1(3) . . . . ?
C6 C28 O5 C36 -172.36(17) . . . . ?
C7 C9 C15 C20 1.6(3) . . . . ?
C7 C9 C15 C29 -176.73(17) . . . . ?
C7 C9 O4 C52 4.1(3) . . . . ?
C7 C10 C13 C3 -90.6(2) . . . . ?
C8 C22 C26 C21 2.0(3) . . . . ?
C8 C22 O6 C46 -179.83(18) . . . . ?
C9 C7 C10 C2 -0.2(3) . . . . ?
C9 C7 C10 C13 178.17(17) . . . . ?
C9 C15 C20 C2 -1.3(3) . . . . ?
C9 C15 C29 C8 89.1(2) . . . . ?
C10 C2 C20 C15 0.3(3) . . . . ?
C10 C2 O1 C57 176.79(18) . . . . ?
C10 C7 C9 C15 -0.8(3) . . . . ?
C10 C7 C9 O4 178.95(17) . . . . ?
C11 C3 C13 C10 -91.5(2) . . . . ?
C11 C4 C5 C14 0.7(3) . . . . ?
C11 C4 C5 C23 -177.42(17) . . . . ?
C11 C4 O3 C48 4.5(3) . . . . ?
C12 C33 O10 C56 171.10(19) . . . . ?
C13 C3 C11 C4 178.01(17) . . . . ?
C14 C1 C3 C11 0.9(3) . . . . ?
C14 C1 C3 C13 -178.12(17) . . . . ?
C14 C1 O2 C50 -0.3(3) . . . . ?
C14 C5 C23 C6 -90.5(2) . . . . ?
C15 C9 O4 C52 -176.09(17) . . . . ?
C16 C24 O7 C59 -172.39(19) . . . . ?
C17 C21 C26 C22 -0.4(3) . . . . ?
C17 C21 C32 C18 93.6(2) . . . . ?
C18 C31 C33 C12 -2.1(3) . . . . ?
C18 C31 C33 O10 178.45(18) . . . . ?
C18 C35 C39 C12 -1.2(3) . . . . ?
C18 C35 O9 C62 163.92(19) . . . . ?
C19 C6 C23 C5 -88.5(2) . . . . ?
C19 C6 C28 C30 -1.2(3) . . . . ?
C19 C6 C28 O5 179.10(17) . . . . ?
C19 C24 O7 C59 7.6(3) . . . . ?
C20 C2 C10 C7 0.5(3) . . . . ?
C20 C2 C10 C13 -177.90(17) . . . . ?
C20 C2 O1 C57 -2.4(3) . . . . ?
C20 C15 C29 C8 -89.2(2) . . . . ?
C21 C17 C34 C8 1.5(3) . . . . ?
C21 C17 O8 C53 177.96(18) . . . . ?
C22 C8 C29 C15 90.6(2) . . . . ?
C22 C8 C34 C17 0.0(3) . . . . ?
C23 C5 C14 C1 177.31(17) . . . . ?
C23 C6 C19 C24 177.56(17) . . . . ?
C23 C6 C28 C30 -179.31(18) . . . . ?
C23 C6 C28 O5 1.0(3) . . . . ?
C24 C16 C25 C12 95.8(2) . . . . ?
C24 C16 C30 C28 -1.1(3) . . . . ?
C25 C12 C33 C31 -175.81(18) . . . . ?
C25 C12 C33 O10 3.7(3) . . . . ?
C25 C12 C39 C35 177.46(18) . . . . ?
C25 C16 C24 C19 -178.89(18) . . . . ?
C25 C16 C24 O7 1.1(3) . . . . ?
C25 C16 C30 C28 177.15(18) . . . . ?
C26 C21 C32 C18 -84.9(2) . . . . ?
C26 C22 O6 C46 -0.3(3) . . . . ?
C28 C6 C19 C24 -0.5(3) . . . . ?
C28 C6 C23 C5 89.5(2) . . . . ?
C29 C8 C22 C26 -179.07(18) . . . . ?
C29 C8 C22 O6 0.4(3) . . . . ?
C29 C8 C34 C17 177.36(18) . . . . ?
C29 C15 C20 C2 176.99(17) . . . . ?
C30 C16 C24 C19 -0.7(3) . . . . ?
C30 C16 C24 O7 179.32(17) . . . . ?
C30 C16 C25 C12 -82.4(2) . . . . ?
C30 C28 O5 C36 8.0(3) . . . . ?
C31 C18 C32 C21 -92.4(2) . . . . ?
C31 C18 C35 C39 2.2(3) . . . . ?
C31 C18 C35 O9 -177.67(17) . . . . ?
C31 C33 O10 C56 -9.4(3) . . . . ?
C32 C18 C31 C33 177.40(18) . . . . ?
C32 C18 C35 C39 -175.76(18) . . . . ?
C32 C18 C35 O9 4.4(3) . . . . ?
C32 C21 C26 C22 178.06(18) . . . . ?
C33 C12 C25 C16 85.7(2) . . . . ?
C33 C12 C39 C35 -1.4(3) . . . . ?
C34 C8 C22 C26 -1.8(3) . . . . ?
C34 C8 C22 O6 177.73(17) . . . . ?
C34 C8 C29 C15 -86.6(2) . . . . ?
C34 C17 C21 C26 -1.3(3) . . . . ?
C34 C17 C21 C32 -179.77(18) . . . . ?
C34 C17 O8 C53 -1.9(3) . . . . ?
C35 C18 C31 C33 -0.6(3) . . . . ?
C35 C18 C32 C21 85.5(2) . . . . ?
C39 C12 C25 C16 -93.1(2) . . . . ?
C39 C12 C33 C31 3.0(3) . . . . ?
C39 C12 C33 O10 -177.47(17) . . . . ?
C39 C35 O9 C62 -15.9(3) . . . . ?
C51 C36 O5 C28 173.48(17) . . . . ?
C54 C46 O6 C22 174.32(17) . . . . ?
C60 C48 O3 C4 178.77(17) . . . . ?
C61 C56 O10 C33 -173.55(19) . . . . ?
C63 C53 O8 C17 177.69(18) . . . . ?
C64 C52 O4 C9 176.16(18) . . . . ?
C68 C50 O2 C1 179.17(19) . . . . ?
C69 C62 O9 C35 -169.2(2) . . . . ?
C70 C59 O7 C24 173.8(2) . . . . ?
C71 C57 O1 C2 -179.9(2) . . . . ?
O1 C2 C10 C7 -178.75(16) . . . . ?
O1 C2 C10 C13 2.9(3) . . . . ?
O1 C2 C20 C15 179.45(17) . . . . ?
O2 C1 C3 C11 -178.58(16) . . . . ?
O2 C1 C3 C13 2.4(3) . . . . ?
O2 C1 C14 C5 179.45(17) . . . . ?
O3 C4 C5 C14 -177.94(16) . . . . ?
O3 C4 C5 C23 3.9(3) . . . . ?
O3 C4 C11 C3 178.77(17) . . . . ?
O4 C9 C15 C20 -178.22(16) . . . . ?
O4 C9 C15 C29 3.5(3) . . . . ?
O5 C28 C30 C16 -178.29(18) . . . . ?
O6 C22 C26 C21 -177.47(18) . . . . ?
O8 C17 C21 C26 178.83(17) . . . . ?
O8 C17 C21 C32 0.4(3) . . . . ?
O8 C17 C34 C8 -178.64(18) . . . . ?
O9 C35 C39 C12 178.63(18) . . . . ?
C27 C38 C40 N00E -0.9(2) . . . . ?
C27 C38 C40 O12 178.6(2) . . . . ?
C27 C38 C44 C37 -0.7(3) . . . . ?
C27 C41 N00E C40 -1.0(2) . . . . ?
C27 C41 N00E C45 -177.49(17) . . . . ?
C37 C42 C43 C27 -0.7(3) . . . . ?
C37 C42 C47 N00G 0.9(2) . . . . ?
C37 C42 C47 O13 -178.6(2) . . . . ?
C37 C49 N00G C47 0.8(2) . . . . ?
C37 C49 N00G C66 177.22(18) . . . . ?
C38 C27 C41 N00E 0.4(2) . . . . ?
C38 C27 C41 O11 -179.8(2) . . . . ?
C38 C27 C43 C42 0.2(3) . . . . ?
C38 C40 N00E C41 1.2(2) . . . . ?
C38 C40 N00E C45 177.73(17) . . . . ?
C40 C38 C44 C37 178.90(19) . . . . ?
C41 C27 C38 C40 0.3(2) . . . . ?
C41 C27 C38 C44 179.96(18) . . . . ?
C41 C27 C43 C42 -179.12(19) . . . . ?
C42 C37 C44 C38 0.2(3) . . . . ?
C42 C37 C49 N00G -0.2(2) . . . . ?
C42 C37 C49 O14 179.1(2) . . . . ?
C42 C47 N00G C49 -1.1(2) . . . . ?
C42 C47 N00G C66 -177.49(18) . . . . ?
C43 C27 C38 C40 -179.16(18) . . . . ?
C43 C27 C38 C44 0.5(3) . . . . ?
C43 C27 C41 N00E 179.8(2) . . . . ?
C43 C27 C41 O11 -0.4(4) . . . . ?
C43 C42 C47 N00G -179.8(2) . . . . ?
C43 C42 C47 O13 0.7(4) . . . . ?
C44 C37 C42 C43 0.5(3) . . . . ?
C44 C37 C42 C47 179.90(18) . . . . ?
C44 C37 C49 N00G 179.4(2) . . . . ?
C44 C37 C49 O14 -1.2(4) . . . . ?
C44 C38 C40 N00E 179.5(2) . . . . ?
C44 C38 C40 O12 -1.1(4) . . . . ?
C45 C55 C58 C67 65.1(3) . . . . ?
C47 C42 C43 C27 -179.93(19) . . . . ?
C49 C37 C42 C43 -179.74(19) . . . . ?
C49 C37 C42 C47 -0.4(2) . . . . ?
C49 C37 C44 C38 -179.5(2) . . . . ?
C55 C45 N00E C40 73.2(3) . . . . ?
C55 C45 N00E C41 -110.7(2) . . . . ?
N00E C45 C55 C58 64.5(3) . . . . ?
N00G C66 C80 C65 -65.3(4) . . . . ?
N00G C66 C81 C65 59.6(4) . . . . ?
O11 C41 N00E C40 179.2(2) . . . . ?
O11 C41 N00E C45 2.7(3) . . . . ?
O12 C40 N00E C41 -178.3(2) . . . . ?
O12 C40 N00E C45 -1.8(3) . . . . ?
O13 C47 N00G C49 178.5(2) . . . . ?
O13 C47 N00G C66 2.0(3) . . . . ?
O14 C49 N00G C47 -178.5(2) . . . . ?
O14 C49 N00G C66 -2.2(3) . . . . ?
C80 C66 N00G C47 -70.8(3) . . . . ?
C80 C66 N00G C49 113.3(3) . . . . ?
C82 C65 C80 C66 -64.8(3) . . . . ?
C81 C66 N00G C47 -126.1(3) . . . . ?
C81 C66 N00G C49 57.9(3) . . . . ?
C83 C65 C81 C66 45.2(4) . . . . ?
C72 C79 O17 C78 -57.2(6) . . . . ?
C73 C78 O17 C79 55.9(7) . . . . ?
C78 C73 O16 C72 56.7(8) . . . . ?
C79 C72 O16 C73 -56.8(7) . . . . ?
O16 C72 C79 O17 57.6(6) . . . . ?
O16 C73 C78 O17 -56.9(8) . . . . ?
C74 C76 O15 C75 56.6(6) . . . . ?
C75 C77 O18 C74 -58.4(8) . . . . ?
C76 C74 O18 C77 58.9(9) . . . . ?
C77 C75 O15 C76 -58.1(7) . . . . ?
O15 C75 C77 O18 58.3(7) . . . . ?
O18 C74 C76 O15 -57.6(8) . . . . ?
C72A C79A O17A C78A -55.8(10) . . . . ?
C73A C78A O17A C79A 56.8(9) . . . . ?
C78A C73A O16A C72A 58.0(13) . . . . ?
C79A C72A O16A C73A -53.8(13) . . . . ?
O16A C72A C79A O17A 53.7(14) . . . . ?
O16A C73A C78A O17A -59.5(12) . . . . ?
C74A C76A O15A C75A 59.4(11) . . . . ?
C75A C77A O18A C74A -56.2(14) . . . . ?
C76A C74A O18A C77A 57.6(14) . . . . ?
C77A C75A O15A C76A -58.3(11) . . . . ?
O15A C75A C77A O18A 57.1(13) . . . . ?
O18A C74A C76A O15A -60.7(14) . . . . ?

loop_
_smtbx_masks_void_nr
_smtbx_masks_void_average_x
_smtbx_masks_void_average_y
_smtbx_masks_void_average_z
_smtbx_masks_void_volume
_smtbx_masks_void_count_electrons
_smtbx_masks_void_content
1 -0.578 -0.079 0.252 292.9 72.4 '7.2 H2O'
2 -0.499 0.079 0.748 292.9 72.4 '7.2 H2O'
3 -0.861 0.421 0.248 292.9 72.4 '7.2 H2O'
4 -0.437 0.579 0.752 292.9 72.4 '7.2 H2O'
